data_1572050
loop_
_publ_author_name
'Zhong, Daokun'
'Liu, Siqi'
'Yue, Ling'
'Feng, Zhao'
'Wang, Hongyan'
'Yang, Peng'
'Su, Bochao'
'Yang, Xiaolong'
'Sun, Yuanhui'
'Zhou, Guijiang'

_publ_section_title
;
 Achieving pure room temperature phosphorescence (RTP) in
 phenoselenazine-based organic emitters through synergism among heavy atom
 effect, enhanced n &#x2192; &#x3c0;* transitions and magnified electron
 coupling by the A-D-A molecular configuration.
;
_journal_issue 24
_journal_name_full 'Chemical science'
_journal_page_first 9112
_journal_page_last 9119
_journal_paper_doi 10.1039/d4sc01200c
_journal_volume 15
_journal_year 2024
_chemical_formula_moiety 'C55 H57 B2 N Se'
_chemical_formula_sum 'C55 H57 B2 N Se'
_chemical_formula_weight 832.59
_space_group_crystal_system orthorhombic
_space_group_IT_number 19
_space_group_name_Hall 'P 2ac 2ab'
_space_group_name_H-M_alt 'P 21 21 21'
_atom_sites_solution_hydrogens geom
_atom_sites_solution_primary direct
_audit_creation_date 2023-09-17
_audit_creation_method
;
Olex2 1.2
(compiled 2016.11.07 svn.r3352 for OlexSys, GUI svn.r5261)
;
_audit_update_record
;
2023-09-18 deposited with the CCDC.	2024-05-20 downloaded from the CCDC.
;
_cell_angle_alpha 90
_cell_angle_beta 90
_cell_angle_gamma 90
_cell_formula_units_Z 4
_cell_length_a 11.7692(5)
_cell_length_b 12.3869(6)
_cell_length_c 31.3291(12)
_cell_measurement_reflns_used 9914
_cell_measurement_temperature 150(2)
_cell_measurement_theta_max 27.215
_cell_measurement_theta_min 2.164
_cell_volume 4567.3(3)
_computing_cell_refinement 'SAINT V8.40B (?, 2016)'
_computing_data_reduction 'SAINT V8.40B (?, 2016)'
_computing_molecular_graphics 'Olex2 (Dolomanov et al., 2009)'
_computing_publication_material 'Olex2 (Dolomanov et al., 2009)'
_computing_structure_refinement 'ShelXL (Sheldrick, 2015)'
_computing_structure_solution 'ShelXS (Sheldrick, 2008)'
_diffrn_ambient_temperature 150.0
_diffrn_measured_fraction_theta_full 1.000
_diffrn_measured_fraction_theta_max 0.996
_diffrn_measurement_device_type 'Bruker P4'
_diffrn_measurement_method '\w scans'
_diffrn_radiation_monochromator graphite
_diffrn_radiation_type MoK\a
_diffrn_radiation_wavelength 0.71073
_diffrn_reflns_av_R_equivalents 0.0736
_diffrn_reflns_av_unetI/netI 0.0862
_diffrn_reflns_Laue_measured_fraction_full 1.000
_diffrn_reflns_Laue_measured_fraction_max 0.996
_diffrn_reflns_limit_h_max 15
_diffrn_reflns_limit_h_min -14
_diffrn_reflns_limit_k_max 13
_diffrn_reflns_limit_k_min -16
_diffrn_reflns_limit_l_max 41
_diffrn_reflns_limit_l_min -34
_diffrn_reflns_number 39004
_diffrn_reflns_point_group_measured_fraction_full 0.999
_diffrn_reflns_point_group_measured_fraction_max 0.992
_diffrn_reflns_theta_full 26.000
_diffrn_reflns_theta_max 27.885
_diffrn_reflns_theta_min 1.768
_exptl_absorpt_coefficient_mu 0.859
_exptl_absorpt_correction_T_max 0.7456
_exptl_absorpt_correction_T_min 0.6588
_exptl_absorpt_correction_type none
_exptl_absorpt_process_details
;
SADABS-2016/2 (Bruker,2016/2) was used for absorption correction.
wR2(int) was 0.1306 before and 0.0781 after correction.
The Ratio of minimum to maximum transmission is 0.8836.
The \l/2 correction factor is Not present.
;
_exptl_crystal_density_diffrn 1.211
_exptl_crystal_F_000 1752
_refine_diff_density_max 0.240
_refine_diff_density_min -0.477
_refine_diff_density_rms 0.056
_refine_ls_abs_structure_details
;
 Flack x determined using 2564 quotients [(I+)-(I-)]/[(I+)+(I-)]
 (Parsons, Flack and Wagner, Acta Cryst. B69 (2013) 249-259).
;
_refine_ls_abs_structure_Flack 0.025(5)
_refine_ls_extinction_method none
_refine_ls_goodness_of_fit_ref 0.995
_refine_ls_hydrogen_treatment constr
_refine_ls_matrix_type full
_refine_ls_number_parameters 545
_refine_ls_number_reflns 10806
_refine_ls_number_restraints 0
_refine_ls_restrained_S_all 0.995
_refine_ls_R_factor_all 0.0824
_refine_ls_R_factor_gt 0.0427
_refine_ls_shift/su_max 0.000
_refine_ls_shift/su_mean 0.000
_refine_ls_structure_factor_coef Fsqd
_refine_ls_weighting_details 'w=1/[\s^2^(Fo^2^)+(0.0332P)^2^] where P=(Fo^2^+2Fc^2^)/3'
_refine_ls_weighting_scheme calc
_refine_ls_wR_factor_gt 0.0830
_refine_ls_wR_factor_ref 0.0963
_reflns_Friedel_coverage 0.795
_reflns_Friedel_fraction_full 0.998
_reflns_Friedel_fraction_max 0.987
_reflns_number_gt 7495
_reflns_number_total 10806
_reflns_threshold_expression 'I > 2\s(I)'
_cod_data_source_file d4sc01200c2.cif
_cod_data_source_block 0328_zdk_mo
_cod_database_code 1572050
_shelx_space_group_comment
;
The symmetry employed for this shelxl refinement is uniquely defined
by the following loop, which should always be used as a source of
symmetry information in preference to the above space-group names.
They are only intended as comments.
;
_olex2_refinement_description
;
1. Fixed Uiso
 At 1.2 times of:
  All C(H) groups
 At 1.5 times of:
  All C(H,H,H) groups
2.a Aromatic/amide H refined with riding coordinates:
 C3(H3), C4(H4), C6(H6), C7(H7), C8(H8), C9(H9), C11(H11), C15(H15), C16(H16),
 C18(H18), C22(H22), C24(H24), C31(H31), C33(H33), C40(H40), C42(H42), C49(H49),
  C51(H51)
2.b Idealised Me refined as rotating group:
 C1(H1A,H1B,H1C), C26(H26A,H26B,H26C), C27(H27A,H27B,H27C), C28(H28A,H28B,
 H28C), C35(H35A,H35B,H35C), C36(H36A,H36B,H36C), C37(H37A,H37B,H37C), C44(H44A,
 H44B,H44C), C45(H45A,H45B,H45C), C46(H46A,H46B,H46C), C53(H53A,H53B,H53C),
 C54(H54A,H54B,H54C), C55(H55A,H55B,H55C)
;
_shelx_shelxl_version_number 2016/6
_olex2_submission_special_instructions 'No special instructions were received'

loop_
_space_group_symop_operation_xyz
'x, y, z'
'-x+1/2, -y, z+1/2'
'x+1/2, -y+1/2, -z'
'-x, y+1/2, -z+1/2'

loop_
_atom_site_label
_atom_site_type_symbol
_atom_site_fract_x
_atom_site_fract_y
_atom_site_fract_z
_atom_site_U_iso_or_equiv
_atom_site_adp_type
_atom_site_occupancy
_atom_site_site_symmetry_order
_atom_site_calc_flag
_atom_site_refinement_flags_posn
_atom_site_refinement_flags_adp
_atom_site_refinement_flags_occupancy
_atom_site_disorder_assembly
_atom_site_disorder_group
B1 B -0.8355(4) -0.8607(4) -0.23211(14) 0.0312(10) Uani 1 1 d . . . . .
C1 C -1.5624(4) -0.6132(5) -0.0960(2) 0.0733(18) Uani 1 1 d . . . . .
H1A H -1.598874 -0.681302 -0.104094 0.110 Uiso 1 1 calc GR . . . .
H1B H -1.581542 -0.557357 -0.116955 0.110 Uiso 1 1 calc GR . . . .
H1C H -1.589272 -0.591039 -0.067726 0.110 Uiso 1 1 calc GR . . . .
N1 N -1.0790(3) -0.6741(3) -0.08856(10) 0.0287(8) Uani 1 1 d . . . . .
Se1 Se -0.84619(4) -0.77449(3) -0.06236(2) 0.03656(12) Uani 1 1 d . . . . .
B2 B -0.8469(5) -0.4341(4) 0.04490(13) 0.0320(10) Uani 1 1 d . . . . .
C2 C -1.4347(4) -0.6285(4) -0.09481(16) 0.0443(12) Uani 1 1 d . . . . .
C3 C -1.3858(3) -0.6956(4) -0.06514(17) 0.0437(11) Uani 1 1 d . . . . .
H3 H -1.432397 -0.731727 -0.044926 0.052 Uiso 1 1 calc R . . . .
C4 C -1.2694(3) -0.7112(3) -0.06433(13) 0.0364(9) Uani 1 1 d . . . . .
H4 H -1.237063 -0.760252 -0.044433 0.044 Uiso 1 1 calc R . . . .
C5 C -1.2001(3) -0.6559(3) -0.09223(13) 0.0286(9) Uani 1 1 d . . . . .
C6 C -1.2467(4) -0.5851(3) -0.12108(13) 0.0332(10) Uani 1 1 d . . . . .
H6 H -1.199127 -0.543773 -0.139339 0.040 Uiso 1 1 calc R . . . .
C7 C -1.3639(4) -0.5747(4) -0.12326(14) 0.0412(11) Uani 1 1 d . . . . .
H7 H -1.396429 -0.529837 -0.144607 0.049 Uiso 1 1 calc R . . . .
C8 C -1.0735(3) -0.5270(3) -0.03670(13) 0.0340(10) Uani 1 1 d . . . . .
H8 H -1.147192 -0.505132 -0.045563 0.041 Uiso 1 1 calc R . . . .
C9 C -1.0191(3) -0.4704(3) -0.00468(12) 0.0343(10) Uani 1 1 d . . . . .
H9 H -1.058525 -0.413747 0.009390 0.041 Uiso 1 1 calc R . . . .
C10 C -0.9065(3) -0.4946(3) 0.00775(12) 0.0305(9) Uani 1 1 d . . . . .
C11 C -0.8559(4) -0.5817(3) -0.01321(11) 0.0306(9) Uani 1 1 d . . . . .
H11 H -0.779266 -0.598971 -0.006640 0.037 Uiso 1 1 calc R . . . .
C12 C -0.9120(3) -0.6437(3) -0.04294(12) 0.0298(9) Uani 1 1 d . . . . .
C13 C -1.0221(3) -0.6158(3) -0.05632(11) 0.0283(9) Uani 1 1 d . . . . .
C14 C -1.0222(3) -0.7253(3) -0.12278(11) 0.0273(8) Uani 1 1 d . . . . .
C15 C -1.0737(3) -0.7369(3) -0.16286(12) 0.0301(9) Uani 1 1 d . . . . .
H15 H -1.149158 -0.711818 -0.167096 0.036 Uiso 1 1 calc R . . . .
C16 C -1.0156(3) -0.7844(3) -0.19624(11) 0.0298(9) Uani 1 1 d . . . . .
H16 H -1.053433 -0.792591 -0.222824 0.036 Uiso 1 1 calc R . . . .
C17 C -0.9038(3) -0.8211(3) -0.19271(12) 0.0285(9) Uani 1 1 d . . . . .
C18 C -0.8557(4) -0.8127(3) -0.15190(11) 0.0300(8) Uani 1 1 d . . . . .
H18 H -0.780768 -0.838965 -0.147551 0.036 Uiso 1 1 calc R . . . .
C19 C -0.9130(3) -0.7679(3) -0.11784(11) 0.0282(8) Uani 1 1 d . . . . .
C20 C -0.9026(3) -0.8836(3) -0.27485(13) 0.0337(10) Uani 1 1 d . . . . .
C21 C -0.9951(4) -0.9564(4) -0.27590(14) 0.0397(11) Uani 1 1 d . . . . .
C22 C -1.0615(4) -0.9660(4) -0.31259(16) 0.0517(13) Uani 1 1 d . . . . .
H22 H -1.121367 -1.017429 -0.313033 0.062 Uiso 1 1 calc R . . . .
C23 C -1.0429(4) -0.9034(5) -0.34808(15) 0.0550(14) Uani 1 1 d . . . . .
C24 C -0.9515(4) -0.8338(4) -0.34761(14) 0.0530(14) Uani 1 1 d . . . . .
H24 H -0.936644 -0.791341 -0.372242 0.064 Uiso 1 1 calc R . . . .
C25 C -0.8801(4) -0.8234(4) -0.31242(13) 0.0405(11) Uani 1 1 d . . . . .
C26 C -0.7806(4) -0.7470(4) -0.31469(14) 0.0576(15) Uani 1 1 d . . . . .
H26A H -0.794380 -0.685227 -0.295862 0.086 Uiso 1 1 calc GR . . . .
H26B H -0.771285 -0.721589 -0.344105 0.086 Uiso 1 1 calc GR . . . .
H26C H -0.711493 -0.784644 -0.305592 0.086 Uiso 1 1 calc GR . . . .
C27 C -1.0226(4) -1.0295(4) -0.23884(15) 0.0465(12) Uani 1 1 d . . . . .
H27A H -1.100281 -1.015344 -0.229079 0.070 Uiso 1 1 calc GR . . . .
H27B H -0.969225 -1.015683 -0.215462 0.070 Uiso 1 1 calc GR . . . .
H27C H -1.016140 -1.104977 -0.247901 0.070 Uiso 1 1 calc GR . . . .
C28 C -1.1206(5) -0.9077(6) -0.38668(16) 0.080(2) Uani 1 1 d . . . . .
H28A H -1.163904 -0.975217 -0.386293 0.120 Uiso 1 1 calc GR . . . .
H28B H -1.074869 -0.904193 -0.412788 0.120 Uiso 1 1 calc GR . . . .
H28C H -1.173113 -0.846322 -0.385887 0.120 Uiso 1 1 calc GR . . . .
C29 C -0.7019(4) -0.8715(4) -0.22814(13) 0.0350(10) Uani 1 1 d . . . . .
C30 C -0.6497(4) -0.9710(4) -0.23618(12) 0.0423(11) Uani 1 1 d . . . . .
C31 C -0.5315(4) -0.9814(5) -0.23190(14) 0.0506(13) Uani 1 1 d . . . . .
H31 H -0.497230 -1.049708 -0.236716 0.061 Uiso 1 1 calc R . . . .
C32 C -0.4641(4) -0.8950(5) -0.22093(14) 0.0498(13) Uani 1 1 d . . . . .
C33 C -0.5157(4) -0.7973(5) -0.21287(13) 0.0500(13) Uani 1 1 d . . . . .
H33 H -0.469918 -0.737474 -0.204875 0.060 Uiso 1 1 calc R . . . .
C34 C -0.6335(3) -0.7835(4) -0.21609(12) 0.0408(11) Uani 1 1 d . . . . .
C35 C -0.6805(4) -0.6727(4) -0.20785(17) 0.0551(14) Uani 1 1 d . . . . .
H35A H -0.738976 -0.656110 -0.229145 0.083 Uiso 1 1 calc GR . . . .
H35B H -0.619207 -0.619393 -0.209801 0.083 Uiso 1 1 calc GR . . . .
H35C H -0.714086 -0.670291 -0.179240 0.083 Uiso 1 1 calc GR . . . .
C36 C -0.7169(4) -1.0697(4) -0.24819(17) 0.0553(14) Uani 1 1 d . . . . .
H36A H -0.770492 -1.087066 -0.225258 0.083 Uiso 1 1 calc GR . . . .
H36B H -0.665047 -1.130615 -0.252530 0.083 Uiso 1 1 calc GR . . . .
H36C H -0.758948 -1.055721 -0.274623 0.083 Uiso 1 1 calc GR . . . .
C37 C -0.3357(4) -0.9062(5) -0.21827(16) 0.0748(18) Uani 1 1 d . . . . .
H37A H -0.316077 -0.979916 -0.209669 0.112 Uiso 1 1 calc GR . . . .
H37B H -0.305936 -0.855012 -0.197181 0.112 Uiso 1 1 calc GR . . . .
H37C H -0.302175 -0.890721 -0.246252 0.112 Uiso 1 1 calc GR . . . .
C38 C -0.7122(3) -0.4355(3) 0.04809(12) 0.0331(10) Uani 1 1 d . . . . .
C39 C -0.6432(4) -0.3958(3) 0.01471(13) 0.0376(10) Uani 1 1 d . . . . .
C40 C -0.5259(4) -0.3926(4) 0.01988(16) 0.0479(12) Uani 1 1 d . . . . .
H40 H -0.480489 -0.364917 -0.002660 0.058 Uiso 1 1 calc R . . . .
C41 C -0.4733(4) -0.4283(4) 0.05649(19) 0.0516(13) Uani 1 1 d . . . . .
C42 C -0.5404(4) -0.4690(4) 0.08865(15) 0.0446(12) Uani 1 1 d . . . . .
H42 H -0.505220 -0.495082 0.113918 0.054 Uiso 1 1 calc R . . . .
C43 C -0.6574(4) -0.4732(3) 0.08533(13) 0.0367(9) Uani 1 1 d . . . . .
C44 C -0.7238(4) -0.5206(4) 0.12199(13) 0.0436(11) Uani 1 1 d . . . . .
H44A H -0.778779 -0.467350 0.132412 0.065 Uiso 1 1 calc GR . . . .
H44B H -0.671574 -0.540058 0.145099 0.065 Uiso 1 1 calc GR . . . .
H44C H -0.764250 -0.585275 0.112272 0.065 Uiso 1 1 calc GR . . . .
C45 C -0.3443(4) -0.4229(4) 0.0613(2) 0.0748(17) Uani 1 1 d . . . . .
H45A H -0.308250 -0.449118 0.035056 0.112 Uiso 1 1 calc GR . . . .
H45B H -0.320637 -0.468164 0.085364 0.112 Uiso 1 1 calc GR . . . .
H45C H -0.321162 -0.348082 0.066520 0.112 Uiso 1 1 calc GR . . . .
C46 C -0.6918(4) -0.3533(4) -0.02651(14) 0.0482(12) Uani 1 1 d . . . . .
H46A H -0.683311 -0.407937 -0.048900 0.072 Uiso 1 1 calc GR . . . .
H46B H -0.651151 -0.287538 -0.034855 0.072 Uiso 1 1 calc GR . . . .
H46C H -0.772558 -0.336743 -0.022577 0.072 Uiso 1 1 calc GR . . . .
C47 C -0.9212(3) -0.3724(3) 0.07847(12) 0.0310(9) Uani 1 1 d . . . . .
C48 C -0.9035(3) -0.2611(3) 0.08607(12) 0.0344(10) Uani 1 1 d . . . . .
C49 C -0.9733(4) -0.2074(4) 0.11499(13) 0.0422(11) Uani 1 1 d . . . . .
H49 H -0.962867 -0.131938 0.118828 0.051 Uiso 1 1 calc R . . . .
C50 C -1.0564(4) -0.2583(4) 0.13823(13) 0.0423(11) Uani 1 1 d . . . . .
C51 C -1.0728(4) -0.3661(4) 0.13114(13) 0.0379(10) Uani 1 1 d . . . . .
H51 H -1.130054 -0.402619 0.146896 0.045 Uiso 1 1 calc R . . . .
C52 C -1.0087(4) -0.4245(4) 0.10172(13) 0.0347(10) Uani 1 1 d . . . . .
C53 C -1.0318(4) -0.5435(4) 0.09800(14) 0.0448(12) Uani 1 1 d . . . . .
H53A H -1.091893 -0.555636 0.076909 0.067 Uiso 1 1 calc GR . . . .
H53B H -1.056028 -0.571656 0.125772 0.067 Uiso 1 1 calc GR . . . .
H53C H -0.962376 -0.580670 0.088910 0.067 Uiso 1 1 calc GR . . . .
C54 C -0.8114(3) -0.1985(3) 0.06421(15) 0.0451(11) Uani 1 1 d . . . . .
H54A H -0.737900 -0.216487 0.077054 0.068 Uiso 1 1 calc GR . . . .
H54B H -0.825926 -0.121040 0.067479 0.068 Uiso 1 1 calc GR . . . .
H54C H -0.810263 -0.217046 0.033807 0.068 Uiso 1 1 calc GR . . . .
C55 C -1.1239(4) -0.1966(5) 0.17105(15) 0.0633(16) Uani 1 1 d . . . . .
H55A H -1.197359 -0.232228 0.175470 0.095 Uiso 1 1 calc GR . . . .
H55B H -1.136450 -0.122690 0.160976 0.095 Uiso 1 1 calc GR . . . .
H55C H -1.081871 -0.194907 0.198039 0.095 Uiso 1 1 calc GR . . . .

loop_
_atom_site_aniso_label
_atom_site_aniso_U_11
_atom_site_aniso_U_22
_atom_site_aniso_U_33
_atom_site_aniso_U_23
_atom_site_aniso_U_13
_atom_site_aniso_U_12
B1 0.036(3) 0.030(2) 0.027(2) -0.0014(18) 0.007(2) -0.005(2)
C1 0.029(3) 0.088(4) 0.103(5) -0.023(4) -0.005(3) 0.005(3)
N1 0.0239(18) 0.040(2) 0.0220(17) -0.0109(14) -0.0013(14) 0.0010(16)
Se1 0.0420(2) 0.0417(2) 0.02601(18) -0.00703(19) -0.0063(2) 0.0126(2)
B2 0.038(3) 0.034(3) 0.024(2) 0.0039(17) -0.006(2) -0.002(2)
C2 0.028(2) 0.050(3) 0.055(3) -0.020(2) -0.003(2) 0.001(2)
C3 0.031(2) 0.049(3) 0.052(3) -0.006(3) 0.008(2) -0.0073(19)
C4 0.036(2) 0.043(3) 0.030(2) -0.005(2) 0.0003(19) -0.0026(19)
C5 0.024(2) 0.035(2) 0.027(2) -0.0093(18) 0.0012(17) 0.0003(18)
C6 0.033(2) 0.035(2) 0.031(2) -0.0088(19) 0.0016(19) -0.001(2)
C7 0.038(3) 0.045(3) 0.040(2) -0.012(2) -0.011(2) 0.009(2)
C8 0.027(2) 0.044(3) 0.031(2) -0.0099(19) -0.0042(18) 0.004(2)
C9 0.029(2) 0.043(3) 0.031(2) -0.0102(19) -0.0006(18) 0.005(2)
C10 0.031(2) 0.037(2) 0.024(2) -0.0036(17) -0.0013(18) 0.0043(19)
C11 0.026(2) 0.043(2) 0.0227(18) 0.0000(16) -0.0013(18) 0.005(2)
C12 0.029(2) 0.039(2) 0.0212(19) -0.0017(17) 0.0035(17) -0.0001(19)
C13 0.030(2) 0.037(2) 0.0173(19) -0.0049(16) 0.0009(16) -0.0007(17)
C14 0.0270(19) 0.033(2) 0.0220(17) -0.0025(18) 0.0038(15) -0.0005(19)
C15 0.0255(19) 0.038(2) 0.0271(19) -0.0076(17) 0.0001(15) 0.0023(19)
C16 0.030(2) 0.036(2) 0.0238(19) -0.0051(18) 0.0009(16) -0.004(2)
C17 0.030(2) 0.032(2) 0.023(2) -0.0015(17) -0.0001(17) -0.0004(18)
C18 0.028(2) 0.033(2) 0.030(2) -0.0014(15) 0.0018(18) 0.0032(19)
C19 0.030(2) 0.031(2) 0.0239(18) -0.0050(17) 0.0005(15) 0.0026(19)
C20 0.032(2) 0.041(2) 0.027(2) -0.0058(18) 0.0053(18) 0.006(2)
C21 0.037(3) 0.049(3) 0.032(2) -0.015(2) 0.006(2) 0.003(2)
C22 0.040(3) 0.071(4) 0.044(3) -0.024(3) 0.001(2) -0.001(3)
C23 0.048(3) 0.083(4) 0.035(3) -0.025(3) -0.002(2) 0.017(3)
C24 0.061(3) 0.074(4) 0.024(2) -0.004(2) 0.009(2) 0.027(3)
C25 0.048(3) 0.050(3) 0.024(2) -0.0033(19) 0.0114(19) 0.010(2)
C26 0.076(3) 0.063(4) 0.033(2) 0.007(2) 0.017(2) -0.001(3)
C27 0.038(3) 0.052(3) 0.050(3) -0.014(2) 0.008(2) -0.007(2)
C28 0.063(4) 0.138(6) 0.041(3) -0.033(3) -0.015(3) 0.038(4)
C29 0.032(2) 0.047(3) 0.026(2) -0.0019(19) 0.0069(18) 0.004(2)
C30 0.037(2) 0.062(3) 0.028(2) 0.002(2) 0.006(2) 0.008(3)
C31 0.046(3) 0.074(4) 0.032(3) 0.006(2) 0.005(2) 0.021(3)
C32 0.032(3) 0.087(4) 0.031(3) 0.015(3) 0.003(2) 0.011(3)
C33 0.034(3) 0.082(4) 0.034(2) 0.011(2) 0.001(2) -0.010(3)
C34 0.034(3) 0.059(3) 0.030(2) 0.002(2) 0.0029(18) -0.003(2)
C35 0.043(3) 0.061(3) 0.061(3) -0.005(3) 0.007(2) -0.013(3)
C36 0.052(3) 0.052(3) 0.062(4) -0.015(3) 0.003(3) 0.016(3)
C37 0.036(3) 0.139(5) 0.050(3) 0.027(3) -0.005(3) 0.019(4)
C38 0.038(2) 0.033(2) 0.029(2) -0.0034(17) -0.0028(18) 0.0013(19)
C39 0.033(2) 0.044(3) 0.036(2) 0.0003(18) 0.000(2) 0.003(2)
C40 0.037(3) 0.050(3) 0.056(3) 0.013(2) 0.001(2) -0.003(2)
C41 0.034(2) 0.045(3) 0.075(4) 0.009(3) -0.006(3) 0.001(2)
C42 0.044(3) 0.042(3) 0.048(3) 0.010(2) -0.018(2) 0.000(2)
C43 0.041(3) 0.036(2) 0.034(2) -0.0011(17) -0.008(2) 0.000(2)
C44 0.051(3) 0.049(3) 0.031(2) 0.000(2) -0.009(2) 0.005(2)
C45 0.037(3) 0.070(4) 0.118(5) 0.035(4) -0.017(4) -0.011(3)
C46 0.043(3) 0.066(3) 0.035(3) 0.010(2) 0.003(2) 0.000(2)
C47 0.032(2) 0.037(2) 0.0233(19) -0.0041(17) -0.0078(17) 0.0021(19)
C48 0.035(2) 0.040(3) 0.028(2) -0.0044(18) -0.0099(17) 0.002(2)
C49 0.048(3) 0.041(3) 0.037(2) -0.010(2) -0.014(2) 0.008(2)
C50 0.045(3) 0.052(3) 0.029(2) -0.010(2) -0.0069(19) 0.011(2)
C51 0.034(2) 0.055(3) 0.024(2) -0.001(2) -0.0007(18) 0.002(2)
C52 0.034(2) 0.046(3) 0.025(2) -0.0029(19) -0.0039(18) 0.005(2)
C53 0.049(3) 0.047(3) 0.038(3) -0.004(2) 0.006(2) -0.010(2)
C54 0.050(3) 0.041(3) 0.045(3) -0.005(2) -0.011(2) -0.0029(19)
C55 0.065(4) 0.084(4) 0.042(3) -0.024(3) 0.000(2) 0.023(3)

loop_
_atom_type_symbol
_atom_type_description
_atom_type_scat_dispersion_real
_atom_type_scat_dispersion_imag
_atom_type_scat_source
C C 0.0033 0.0016 'International Tables Vol C Tables 4.2.6.8 and 6.1.1.4'
H H 0.0000 0.0000 'International Tables Vol C Tables 4.2.6.8 and 6.1.1.4'
B B 0.0013 0.0007 'International Tables Vol C Tables 4.2.6.8 and 6.1.1.4'
N N 0.0061 0.0033 'International Tables Vol C Tables 4.2.6.8 and 6.1.1.4'
Se Se -0.0929 2.2259 'International Tables Vol C Tables 4.2.6.8 and 6.1.1.4'

loop_
_geom_angle_atom_site_label_1
_geom_angle_atom_site_label_2
_geom_angle_atom_site_label_3
_geom_angle
_geom_angle_site_symmetry_1
_geom_angle_site_symmetry_3
_geom_angle_publ_flag
C17 B1 C20 118.1(4) . . ?
C17 B1 C29 118.6(4) . . ?
C20 B1 C29 123.2(3) . . ?
H1A C1 H1B 109.5 . . ?
H1A C1 H1C 109.5 . . ?
H1B C1 H1C 109.5 . . ?
C2 C1 H1A 109.5 . . ?
C2 C1 H1B 109.5 . . ?
C2 C1 H1C 109.5 . . ?
C13 N1 C5 116.5(3) . . ?
C13 N1 C14 123.2(3) . . ?
C14 N1 C5 118.4(3) . . ?
C12 Se1 C19 95.02(17) . . ?
C10 B2 C38 119.5(4) . . ?
C10 B2 C47 119.2(4) . . ?
C47 B2 C38 121.3(3) . . ?
C3 C2 C1 120.6(5) . . ?
C3 C2 C7 118.2(4) . . ?
C7 C2 C1 121.2(5) . . ?
C2 C3 H3 119.6 . . ?
C2 C3 C4 120.8(5) . . ?
C4 C3 H3 119.6 . . ?
C3 C4 H4 119.8 . . ?
C5 C4 C3 120.3(4) . . ?
C5 C4 H4 119.8 . . ?
C4 C5 N1 117.1(4) . . ?
C6 C5 N1 123.0(4) . . ?
C6 C5 C4 119.9(4) . . ?
C5 C6 H6 120.4 . . ?
C5 C6 C7 119.2(4) . . ?
C7 C6 H6 120.4 . . ?
C2 C7 H7 119.3 . . ?
C6 C7 C2 121.3(4) . . ?
C6 C7 H7 119.3 . . ?
C9 C8 H8 119.4 . . ?
C9 C8 C13 121.2(4) . . ?
C13 C8 H8 119.4 . . ?
C8 C9 H9 119.1 . . ?
C8 C9 C10 121.8(4) . . ?
C10 C9 H9 119.1 . . ?
C9 C10 B2 121.9(4) . . ?
C11 C10 B2 122.3(4) . . ?
C11 C10 C9 115.7(4) . . ?
C10 C11 H11 118.5 . . ?
C12 C11 C10 123.1(4) . . ?
C12 C11 H11 118.5 . . ?
C11 C12 Se1 119.9(3) . . ?
C11 C12 C13 120.5(4) . . ?
C13 C12 Se1 119.4(3) . . ?
C8 C13 N1 120.8(3) . . ?
C8 C13 C12 117.5(3) . . ?
C12 C13 N1 121.7(3) . . ?
C15 C14 N1 121.3(3) . . ?
C19 C14 N1 121.4(3) . . ?
C19 C14 C15 117.3(3) . . ?
C14 C15 H15 119.8 . . ?
C16 C15 C14 120.5(3) . . ?
C16 C15 H15 119.8 . . ?
C15 C16 H16 118.5 . . ?
C15 C16 C17 123.1(4) . . ?
C17 C16 H16 118.5 . . ?
C16 C17 B1 121.9(4) . . ?
C16 C17 C18 115.4(3) . . ?
C18 C17 B1 122.6(4) . . ?
C17 C18 H18 118.7 . . ?
C19 C18 C17 122.5(4) . . ?
C19 C18 H18 118.7 . . ?
C14 C19 Se1 119.7(3) . . ?
C18 C19 Se1 119.1(3) . . ?
C18 C19 C14 121.1(3) . . ?
C21 C20 B1 121.2(4) . . ?
C21 C20 C25 117.4(4) . . ?
C25 C20 B1 121.0(4) . . ?
C20 C21 C27 122.0(4) . . ?
C22 C21 C20 120.3(4) . . ?
C22 C21 C27 117.6(4) . . ?
C21 C22 H22 119.0 . . ?
C23 C22 C21 122.0(5) . . ?
C23 C22 H22 119.0 . . ?
C22 C23 C24 117.9(5) . . ?
C22 C23 C28 122.0(5) . . ?
C24 C23 C28 120.0(5) . . ?
C23 C24 H24 118.8 . . ?
C23 C24 C25 122.5(5) . . ?
C25 C24 H24 118.8 . . ?
C20 C25 C26 120.9(4) . . ?
C24 C25 C20 119.7(4) . . ?
C24 C25 C26 119.3(4) . . ?
C25 C26 H26A 109.5 . . ?
C25 C26 H26B 109.5 . . ?
C25 C26 H26C 109.5 . . ?
H26A C26 H26B 109.5 . . ?
H26A C26 H26C 109.5 . . ?
H26B C26 H26C 109.5 . . ?
C21 C27 H27A 109.5 . . ?
C21 C27 H27B 109.5 . . ?
C21 C27 H27C 109.5 . . ?
H27A C27 H27B 109.5 . . ?
H27A C27 H27C 109.5 . . ?
H27B C27 H27C 109.5 . . ?
C23 C28 H28A 109.5 . . ?
C23 C28 H28B 109.5 . . ?
C23 C28 H28C 109.5 . . ?
H28A C28 H28B 109.5 . . ?
H28A C28 H28C 109.5 . . ?
H28B C28 H28C 109.5 . . ?
C30 C29 B1 119.7(4) . . ?
C30 C29 C34 118.6(4) . . ?
C34 C29 B1 121.6(4) . . ?
C29 C30 C31 119.9(5) . . ?
C29 C30 C36 122.0(4) . . ?
C31 C30 C36 118.1(4) . . ?
C30 C31 H31 119.2 . . ?
C32 C31 C30 121.6(5) . . ?
C32 C31 H31 119.2 . . ?
C31 C32 C33 118.4(4) . . ?
C31 C32 C37 121.1(5) . . ?
C33 C32 C37 120.5(5) . . ?
C32 C33 H33 119.0 . . ?
C32 C33 C34 122.0(5) . . ?
C34 C33 H33 119.0 . . ?
C29 C34 C35 122.9(4) . . ?
C33 C34 C29 119.4(5) . . ?
C33 C34 C35 117.6(4) . . ?
C34 C35 H35A 109.5 . . ?
C34 C35 H35B 109.5 . . ?
C34 C35 H35C 109.5 . . ?
H35A C35 H35B 109.5 . . ?
H35A C35 H35C 109.5 . . ?
H35B C35 H35C 109.5 . . ?
C30 C36 H36A 109.5 . . ?
C30 C36 H36B 109.5 . . ?
C30 C36 H36C 109.5 . . ?
H36A C36 H36B 109.5 . . ?
H36A C36 H36C 109.5 . . ?
H36B C36 H36C 109.5 . . ?
C32 C37 H37A 109.5 . . ?
C32 C37 H37B 109.5 . . ?
C32 C37 H37C 109.5 . . ?
H37A C37 H37B 109.5 . . ?
H37A C37 H37C 109.5 . . ?
H37B C37 H37C 109.5 . . ?
C39 C38 B2 121.5(4) . . ?
C43 C38 B2 120.7(4) . . ?
C43 C38 C39 117.7(4) . . ?
C38 C39 C46 122.5(4) . . ?
C40 C39 C38 119.6(4) . . ?
C40 C39 C46 117.8(4) . . ?
C39 C40 H40 118.8 . . ?
C41 C40 C39 122.3(4) . . ?
C41 C40 H40 118.8 . . ?
C40 C41 C42 118.0(4) . . ?
C40 C41 C45 121.0(5) . . ?
C42 C41 C45 120.9(5) . . ?
C41 C42 H42 119.0 . . ?
C41 C42 C43 122.0(4) . . ?
C43 C42 H42 119.0 . . ?
C38 C43 C44 121.5(4) . . ?
C42 C43 C38 120.3(4) . . ?
C42 C43 C44 118.2(4) . . ?
C43 C44 H44A 109.5 . . ?
C43 C44 H44B 109.5 . . ?
C43 C44 H44C 109.5 . . ?
H44A C44 H44B 109.5 . . ?
H44A C44 H44C 109.5 . . ?
H44B C44 H44C 109.5 . . ?
C41 C45 H45A 109.5 . . ?
C41 C45 H45B 109.5 . . ?
C41 C45 H45C 109.5 . . ?
H45A C45 H45B 109.5 . . ?
H45A C45 H45C 109.5 . . ?
H45B C45 H45C 109.5 . . ?
C39 C46 H46A 109.5 . . ?
C39 C46 H46B 109.5 . . ?
C39 C46 H46C 109.5 . . ?
H46A C46 H46B 109.5 . . ?
H46A C46 H46C 109.5 . . ?
H46B C46 H46C 109.5 . . ?
C48 C47 B2 120.4(4) . . ?
C48 C47 C52 117.7(4) . . ?
C52 C47 B2 121.9(4) . . ?
C47 C48 C54 122.3(4) . . ?
C49 C48 C47 119.2(4) . . ?
C49 C48 C54 118.5(4) . . ?
C48 C49 H49 118.5 . . ?
C50 C49 C48 123.1(4) . . ?
C50 C49 H49 118.5 . . ?
C49 C50 C55 120.3(4) . . ?
C51 C50 C49 117.6(4) . . ?
C51 C50 C55 122.1(4) . . ?
C50 C51 H51 118.7 . . ?
C50 C51 C52 122.6(4) . . ?
C52 C51 H51 118.7 . . ?
C47 C52 C53 122.5(4) . . ?
C51 C52 C47 119.8(4) . . ?
C51 C52 C53 117.6(4) . . ?
C52 C53 H53A 109.5 . . ?
C52 C53 H53B 109.5 . . ?
C52 C53 H53C 109.5 . . ?
H53A C53 H53B 109.5 . . ?
H53A C53 H53C 109.5 . . ?
H53B C53 H53C 109.5 . . ?
C48 C54 H54A 109.5 . . ?
C48 C54 H54B 109.5 . . ?
C48 C54 H54C 109.5 . . ?
H54A C54 H54B 109.5 . . ?
H54A C54 H54C 109.5 . . ?
H54B C54 H54C 109.5 . . ?
C50 C55 H55A 109.5 . . ?
C50 C55 H55B 109.5 . . ?
C50 C55 H55C 109.5 . . ?
H55A C55 H55B 109.5 . . ?
H55A C55 H55C 109.5 . . ?
H55B C55 H55C 109.5 . . ?

loop_
_geom_bond_atom_site_label_1
_geom_bond_atom_site_label_2
_geom_bond_distance
_geom_bond_site_symmetry_2
_geom_bond_publ_flag
B1 C17 1.553(6) . ?
B1 C20 1.580(6) . ?
B1 C29 1.583(7) . ?
C1 H1A 0.9800 . ?
C1 H1B 0.9800 . ?
C1 H1C 0.9800 . ?
C1 C2 1.515(6) . ?
N1 C5 1.447(5) . ?
N1 C13 1.411(5) . ?
N1 C14 1.414(4) . ?
Se1 C12 1.896(4) . ?
Se1 C19 1.910(4) . ?
B2 C10 1.552(6) . ?
B2 C38 1.589(7) . ?
B2 C47 1.566(6) . ?
C2 C3 1.373(7) . ?
C2 C7 1.391(6) . ?
C3 H3 0.9500 . ?
C3 C4 1.384(5) . ?
C4 H4 0.9500 . ?
C4 C5 1.377(5) . ?
C5 C6 1.373(6) . ?
C6 H6 0.9500 . ?
C6 C7 1.387(6) . ?
C7 H7 0.9500 . ?
C8 H8 0.9500 . ?
C8 C9 1.381(5) . ?
C8 C13 1.398(5) . ?
C9 H9 0.9500 . ?
C9 C10 1.414(5) . ?
C10 C11 1.396(5) . ?
C11 H11 0.9500 . ?
C11 C12 1.376(5) . ?
C12 C13 1.404(5) . ?
C14 C15 1.402(5) . ?
C14 C19 1.397(5) . ?
C15 H15 0.9500 . ?
C15 C16 1.382(5) . ?
C16 H16 0.9500 . ?
C16 C17 1.396(5) . ?
C17 C18 1.402(5) . ?
C18 H18 0.9500 . ?
C18 C19 1.379(5) . ?
C20 C21 1.414(6) . ?
C20 C25 1.419(6) . ?
C21 C22 1.395(6) . ?
C21 C27 1.507(6) . ?
C22 H22 0.9500 . ?
C22 C23 1.373(7) . ?
C23 C24 1.379(7) . ?
C23 C28 1.517(7) . ?
C24 H24 0.9500 . ?
C24 C25 1.392(6) . ?
C25 C26 1.507(6) . ?
C26 H26A 0.9800 . ?
C26 H26B 0.9800 . ?
C26 H26C 0.9800 . ?
C27 H27A 0.9800 . ?
C27 H27B 0.9800 . ?
C27 H27C 0.9800 . ?
C28 H28A 0.9800 . ?
C28 H28B 0.9800 . ?
C28 H28C 0.9800 . ?
C29 C30 1.399(6) . ?
C29 C34 1.407(6) . ?
C30 C31 1.404(7) . ?
C30 C36 1.504(6) . ?
C31 H31 0.9500 . ?
C31 C32 1.375(7) . ?
C32 C33 1.377(7) . ?
C32 C37 1.521(7) . ?
C33 H33 0.9500 . ?
C33 C34 1.400(6) . ?
C34 C35 1.503(7) . ?
C35 H35A 0.9800 . ?
C35 H35B 0.9800 . ?
C35 H35C 0.9800 . ?
C36 H36A 0.9800 . ?
C36 H36B 0.9800 . ?
C36 H36C 0.9800 . ?
C37 H37A 0.9800 . ?
C37 H37B 0.9800 . ?
C37 H37C 0.9800 . ?
C38 C39 1.412(6) . ?
C38 C43 1.412(5) . ?
C39 C40 1.390(6) . ?
C39 C46 1.507(6) . ?
C40 H40 0.9500 . ?
C40 C41 1.376(7) . ?
C41 C42 1.376(7) . ?
C41 C45 1.528(6) . ?
C42 H42 0.9500 . ?
C42 C43 1.382(6) . ?
C43 C44 1.508(6) . ?
C44 H44A 0.9800 . ?
C44 H44B 0.9800 . ?
C44 H44C 0.9800 . ?
C45 H45A 0.9800 . ?
C45 H45B 0.9800 . ?
C45 H45C 0.9800 . ?
C46 H46A 0.9800 . ?
C46 H46B 0.9800 . ?
C46 H46C 0.9800 . ?
C47 C48 1.415(6) . ?
C47 C52 1.417(6) . ?
C48 C49 1.392(6) . ?
C48 C54 1.498(6) . ?
C49 H49 0.9500 . ?
C49 C50 1.373(6) . ?
C50 C51 1.367(6) . ?
C50 C55 1.507(6) . ?
C51 H51 0.9500 . ?
C51 C52 1.393(6) . ?
C52 C53 1.503(6) . ?
C53 H53A 0.9800 . ?
C53 H53B 0.9800 . ?
C53 H53C 0.9800 . ?
C54 H54A 0.9800 . ?
C54 H54B 0.9800 . ?
C54 H54C 0.9800 . ?
C55 H55A 0.9800 . ?
C55 H55B 0.9800 . ?
C55 H55C 0.9800 . ?

loop_
_geom_torsion_atom_site_label_1
_geom_torsion_atom_site_label_2
_geom_torsion_atom_site_label_3
_geom_torsion_atom_site_label_4
_geom_torsion
_geom_torsion_site_symmetry_1
_geom_torsion_site_symmetry_2
_geom_torsion_site_symmetry_3
_geom_torsion_site_symmetry_4
_geom_torsion_publ_flag
B1 C17 C18 C19 173.7(4) . . . . ?
B1 C20 C21 C22 172.5(4) . . . . ?
B1 C20 C21 C27 -10.3(6) . . . . ?
B1 C20 C25 C24 -170.4(4) . . . . ?
B1 C20 C25 C26 8.9(6) . . . . ?
B1 C29 C30 C31 -178.8(4) . . . . ?
B1 C29 C30 C36 -0.6(6) . . . . ?
B1 C29 C34 C33 179.7(4) . . . . ?
B1 C29 C34 C35 -2.5(6) . . . . ?
C1 C2 C3 C4 179.0(5) . . . . ?
C1 C2 C7 C6 177.3(4) . . . . ?
N1 C5 C6 C7 178.3(4) . . . . ?
N1 C14 C15 C16 178.2(4) . . . . ?
N1 C14 C19 Se1 8.2(5) . . . . ?
N1 C14 C19 C18 -176.6(4) . . . . ?
Se1 C12 C13 N1 -9.3(5) . . . . ?
Se1 C12 C13 C8 171.2(3) . . . . ?
B2 C10 C11 C12 172.6(4) . . . . ?
B2 C38 C39 C40 176.2(4) . . . . ?
B2 C38 C39 C46 -2.2(6) . . . . ?
B2 C38 C43 C42 -176.7(4) . . . . ?
B2 C38 C43 C44 4.4(6) . . . . ?
B2 C47 C48 C49 177.8(4) . . . . ?
B2 C47 C48 C54 -2.6(6) . . . . ?
B2 C47 C52 C51 -179.8(4) . . . . ?
B2 C47 C52 C53 4.0(6) . . . . ?
C2 C3 C4 C5 2.8(7) . . . . ?
C3 C2 C7 C6 -2.1(7) . . . . ?
C3 C4 C5 N1 178.2(4) . . . . ?
C3 C4 C5 C6 -0.1(6) . . . . ?
C4 C5 C6 C7 -3.5(6) . . . . ?
C5 N1 C13 C8 -15.5(6) . . . . ?
C5 N1 C13 C12 165.1(4) . . . . ?
C5 N1 C14 C15 14.1(6) . . . . ?
C5 N1 C14 C19 -164.8(4) . . . . ?
C5 C6 C7 C2 4.7(6) . . . . ?
C7 C2 C3 C4 -1.6(7) . . . . ?
C8 C9 C10 B2 -177.6(4) . . . . ?
C8 C9 C10 C11 -2.5(6) . . . . ?
C9 C8 C13 N1 179.0(4) . . . . ?
C9 C8 C13 C12 -1.5(6) . . . . ?
C9 C10 C11 C12 -2.4(6) . . . . ?
C10 B2 C38 C39 58.7(5) . . . . ?
C10 B2 C38 C43 -123.6(4) . . . . ?
C10 B2 C47 C48 -123.6(4) . . . . ?
C10 B2 C47 C52 55.5(5) . . . . ?
C10 C11 C12 Se1 -169.1(3) . . . . ?
C10 C11 C12 C13 5.4(6) . . . . ?
C11 C12 C13 N1 176.2(4) . . . . ?
C11 C12 C13 C8 -3.3(6) . . . . ?
C13 N1 C5 C4 -81.2(5) . . . . ?
C13 N1 C5 C6 97.0(5) . . . . ?
C13 N1 C14 C15 -149.3(4) . . . . ?
C13 N1 C14 C19 31.8(6) . . . . ?
C13 C8 C9 C10 4.5(7) . . . . ?
C14 N1 C5 C4 114.3(4) . . . . ?
C14 N1 C5 C6 -67.5(5) . . . . ?
C14 N1 C13 C8 148.2(4) . . . . ?
C14 N1 C13 C12 -31.3(6) . . . . ?
C14 C15 C16 C17 -1.4(6) . . . . ?
C15 C14 C19 Se1 -170.8(3) . . . . ?
C15 C14 C19 C18 4.4(6) . . . . ?
C15 C16 C17 B1 -172.0(4) . . . . ?
C15 C16 C17 C18 3.9(6) . . . . ?
C16 C17 C18 C19 -2.2(6) . . . . ?
C17 B1 C20 C21 -55.9(5) . . . . ?
C17 B1 C20 C25 117.3(4) . . . . ?
C17 B1 C29 C30 122.6(4) . . . . ?
C17 B1 C29 C34 -56.5(5) . . . . ?
C17 C18 C19 Se1 173.4(3) . . . . ?
C17 C18 C19 C14 -1.9(6) . . . . ?
C19 Se1 C12 C11 -149.8(3) . . . . ?
C19 Se1 C12 C13 35.7(3) . . . . ?
C19 C14 C15 C16 -2.8(6) . . . . ?
C20 B1 C17 C16 -13.4(6) . . . . ?
C20 B1 C17 C18 171.0(4) . . . . ?
C20 B1 C29 C30 -60.1(6) . . . . ?
C20 B1 C29 C34 120.8(4) . . . . ?
C20 C21 C22 C23 -2.4(7) . . . . ?
C21 C20 C25 C24 3.0(6) . . . . ?
C21 C20 C25 C26 -177.7(4) . . . . ?
C21 C22 C23 C24 3.7(7) . . . . ?
C21 C22 C23 C28 -175.2(4) . . . . ?
C22 C23 C24 C25 -1.5(7) . . . . ?
C23 C24 C25 C20 -1.8(7) . . . . ?
C23 C24 C25 C26 178.8(4) . . . . ?
C25 C20 C21 C22 -1.0(6) . . . . ?
C25 C20 C21 C27 176.2(4) . . . . ?
C27 C21 C22 C23 -179.7(4) . . . . ?
C28 C23 C24 C25 177.4(4) . . . . ?
C29 B1 C17 C16 164.0(4) . . . . ?
C29 B1 C17 C18 -11.6(6) . . . . ?
C29 B1 C20 C21 126.8(4) . . . . ?
C29 B1 C20 C25 -60.0(6) . . . . ?
C29 C30 C31 C32 -1.6(6) . . . . ?
C30 C29 C34 C33 0.6(6) . . . . ?
C30 C29 C34 C35 178.4(4) . . . . ?
C30 C31 C32 C33 1.9(6) . . . . ?
C30 C31 C32 C37 -177.3(4) . . . . ?
C31 C32 C33 C34 -0.9(7) . . . . ?
C32 C33 C34 C29 -0.4(6) . . . . ?
C32 C33 C34 C35 -178.2(4) . . . . ?
C34 C29 C30 C31 0.3(6) . . . . ?
C34 C29 C30 C36 178.5(4) . . . . ?
C36 C30 C31 C32 -179.9(4) . . . . ?
C37 C32 C33 C34 178.3(4) . . . . ?
C38 B2 C10 C9 -160.2(4) . . . . ?
C38 B2 C10 C11 25.0(6) . . . . ?
C38 B2 C47 C48 56.2(5) . . . . ?
C38 B2 C47 C52 -124.8(4) . . . . ?
C38 C39 C40 C41 0.8(7) . . . . ?
C39 C38 C43 C42 1.0(6) . . . . ?
C39 C38 C43 C44 -177.8(4) . . . . ?
C39 C40 C41 C42 0.6(8) . . . . ?
C39 C40 C41 C45 -179.5(5) . . . . ?
C40 C41 C42 C43 -1.1(7) . . . . ?
C41 C42 C43 C38 0.3(7) . . . . ?
C41 C42 C43 C44 179.2(4) . . . . ?
C43 C38 C39 C40 -1.5(6) . . . . ?
C43 C38 C39 C46 -179.9(4) . . . . ?
C45 C41 C42 C43 179.0(5) . . . . ?
C46 C39 C40 C41 179.2(4) . . . . ?
C47 B2 C10 C9 19.6(6) . . . . ?
C47 B2 C10 C11 -155.2(4) . . . . ?
C47 B2 C38 C39 -121.1(4) . . . . ?
C47 B2 C38 C43 56.6(5) . . . . ?
C47 C48 C49 C50 2.9(6) . . . . ?
C48 C47 C52 C51 -0.7(6) . . . . ?
C48 C47 C52 C53 -176.9(4) . . . . ?
C48 C49 C50 C51 -2.3(6) . . . . ?
C48 C49 C50 C55 176.1(4) . . . . ?
C49 C50 C51 C52 0.1(6) . . . . ?
C50 C51 C52 C47 1.3(6) . . . . ?
C50 C51 C52 C53 177.7(4) . . . . ?
C52 C47 C48 C49 -1.3(5) . . . . ?
C52 C47 C48 C54 178.3(4) . . . . ?
C54 C48 C49 C50 -176.8(4) . . . . ?
C55 C50 C51 C52 -178.2(4) . . . . ?
